data_4083876
loop_
_publ_author_name
'Pinkas, Ji\<r\'i'
'Gyepes, R\'obert'
'C\'isa\<rov\'a, Ivana'
'Kubi\<sta, Ji\<r\'i'
'Hor\'a\<cek, Michal'
'Mach, Karel'

_publ_section_title
;
 Steric Effects in Reactions of Decamethyltitanocene Hydride with
 Internal Alkynes, Conjugated Diynes, and Conjugated Dienes
;
_journal_name_full Organometallics
_journal_page_first 140702161538000
_journal_paper_doi 10.1021/om500296h
_journal_year 2014
_chemical_formula_moiety 'C28 H49 Si2 Ti'
_chemical_formula_sum 'C28 H49 Si2 Ti'
_chemical_formula_weight 489.75
_chemical_name_systematic
; 
 ? 
;
_space_group_IT_number 2
_symmetry_cell_setting triclinic
_symmetry_space_group_name_Hall '-P 1'
_symmetry_space_group_name_H-M 'P -1'
_atom_sites_solution_hydrogens geom
_atom_sites_solution_primary direct
_atom_sites_solution_secondary difmap
_audit_creation_method SHELXL-97
_cell_angle_alpha 79.4900(10)
_cell_angle_beta 75.6070(10)
_cell_angle_gamma 74.4060(10)
_cell_formula_units_Z 2
_cell_length_a 8.9630(3)
_cell_length_b 10.1317(3)
_cell_length_c 17.1548(6)
_cell_measurement_reflns_used 5390
_cell_measurement_temperature 150(2)
_cell_measurement_theta_max 25.94
_cell_measurement_theta_min 2.303
_cell_volume 1442.20(8)
_computing_structure_refinement 'SHELXL-97 (Sheldrick, 1997)'
_computing_structure_solution 'SHELXS-97 (Sheldrick, 1990)'
_diffrn_ambient_temperature 150(2)
_diffrn_measured_fraction_theta_full 1.000
_diffrn_measured_fraction_theta_max 1.000
_diffrn_radiation_monochromator graphite
_diffrn_radiation_source 'fine-focus sealed tube'
_diffrn_radiation_type MoK\a
_diffrn_radiation_wavelength 0.71073
_diffrn_reflns_av_R_equivalents 0.0378
_diffrn_reflns_av_sigmaI/netI 0.0487
_diffrn_reflns_limit_h_max 11
_diffrn_reflns_limit_h_min -11
_diffrn_reflns_limit_k_max 12
_diffrn_reflns_limit_k_min -12
_diffrn_reflns_limit_l_max 21
_diffrn_reflns_limit_l_min -21
_diffrn_reflns_number 18694
_diffrn_reflns_theta_full 26.00
_diffrn_reflns_theta_max 26.00
_diffrn_reflns_theta_min 1.23
_exptl_absorpt_coefficient_mu 0.393
_exptl_absorpt_correction_T_max 0.9193
_exptl_absorpt_correction_T_min 0.8641
_exptl_absorpt_correction_type multi-scan
_exptl_crystal_colour brown-red
_exptl_crystal_density_diffrn 1.128
_exptl_crystal_density_method 'not measured'
_exptl_crystal_description plate
_exptl_crystal_F_000 534
_exptl_crystal_size_max 0.38
_exptl_crystal_size_mid 0.22
_exptl_crystal_size_min 0.22
_refine_diff_density_max 0.380
_refine_diff_density_min -0.312
_refine_diff_density_rms 0.054
_refine_ls_extinction_method none
_refine_ls_goodness_of_fit_ref 1.029
_refine_ls_hydrogen_treatment mixed
_refine_ls_matrix_type full
_refine_ls_number_parameters 299
_refine_ls_number_reflns 5678
_refine_ls_number_restraints 1
_refine_ls_restrained_S_all 1.030
_refine_ls_R_factor_all 0.0628
_refine_ls_R_factor_gt 0.0404
_refine_ls_shift/su_max 0.001
_refine_ls_shift/su_mean 0.000
_refine_ls_structure_factor_coef Fsqd
_refine_ls_weighting_details 'calc w=1/[\s^2^(Fo^2^)+(0.0528P)^2^+0.2492P] where P=(Fo^2^+2Fc^2^)/3'
_refine_ls_weighting_scheme calc
_refine_ls_wR_factor_gt 0.0943
_refine_ls_wR_factor_ref 0.1025
_reflns_number_gt 4295
_reflns_number_total 5678
_reflns_threshold_expression >2sigma(I)
_cod_data_source_file om500296h_si_001.cif
_cod_data_source_block 4a
_cod_original_sg_symbol_H-M P-1
_cod_database_code 4083876

loop_
_symmetry_equiv_pos_as_xyz
'x, y, z'
'-x, -y, -z'

loop_
_atom_site_label
_atom_site_type_symbol
_atom_site_fract_x
_atom_site_fract_y
_atom_site_fract_z
_atom_site_U_iso_or_equiv
_atom_site_adp_type
_atom_site_occupancy
_atom_site_symmetry_multiplicity
_atom_site_calc_flag
_atom_site_refinement_flags
Ti1 Ti 0.05217(4) 0.43923(4) 0.24977(2) 0.01493(11) Uani 1 1 d .
Si1 Si 0.35031(7) 0.13119(7) 0.13284(4) 0.03259(18) Uani 1 1 d .
Si2 Si 0.28896(8) 0.09184(7) 0.36832(4) 0.03199(17) Uani 1 1 d .
C1 C -0.1277(2) 0.3035(2) 0.24176(13) 0.0208(5) Uani 1 1 d .
C2 C -0.1557(2) 0.4276(2) 0.18824(12) 0.0188(4) Uani 1 1 d .
C3 C -0.2204(2) 0.5377(2) 0.23567(13) 0.0202(5) Uani 1 1 d .
C4 C -0.2254(2) 0.4829(2) 0.31820(13) 0.0228(5) Uani 1 1 d .
C5 C -0.1684(2) 0.3391(2) 0.32170(13) 0.0226(5) Uani 1 1 d .
C6 C -0.0823(3) 0.1601(2) 0.21928(16) 0.0340(6) Uani 1 1 d .
H6A H -0.0133 0.0997 0.2541 0.051 Uiso 1 1 calc R
H6B H -0.0260 0.1606 0.1624 0.051 Uiso 1 1 calc R
H6C H -0.1780 0.1259 0.2266 0.051 Uiso 1 1 calc R
C7 C -0.1448(3) 0.4379(2) 0.09899(13) 0.0303(5) Uani 1 1 d .
H7A H -0.2491 0.4424 0.0889 0.045 Uiso 1 1 calc R
H7B H -0.0686 0.3565 0.0778 0.045 Uiso 1 1 calc R
H7C H -0.1095 0.5214 0.0717 0.045 Uiso 1 1 calc R
C8 C -0.3075(3) 0.6787(2) 0.20444(15) 0.0314(5) Uani 1 1 d .
H8A H -0.2408 0.7149 0.1551 0.047 Uiso 1 1 calc R
H8B H -0.3322 0.7409 0.2458 0.047 Uiso 1 1 calc R
H8C H -0.4060 0.6720 0.1921 0.047 Uiso 1 1 calc R
C9 C -0.3076(3) 0.5564(3) 0.39193(15) 0.0387(6) Uani 1 1 d .
H9A H -0.3940 0.5141 0.4233 0.058 Uiso 1 1 calc R
H9B H -0.3509 0.6541 0.3746 0.058 Uiso 1 1 calc R
H9C H -0.2314 0.5489 0.4257 0.058 Uiso 1 1 calc R
C10 C -0.1736(3) 0.2397(3) 0.39834(15) 0.0425(7) Uani 1 1 d .
H10A H -0.1369 0.2745 0.4381 0.064 Uiso 1 1 calc R
H10B H -0.1048 0.1494 0.3865 0.064 Uiso 1 1 calc R
H10C H -0.2826 0.2302 0.4205 0.064 Uiso 1 1 calc R
C11 C 0.2855(2) 0.5092(2) 0.25633(13) 0.0226(5) Uani 1 1 d .
C12 C 0.2592(2) 0.5545(2) 0.17727(13) 0.0234(5) Uani 1 1 d .
C13 C 0.1150(2) 0.6558(2) 0.18175(13) 0.0234(5) Uani 1 1 d .
C14 C 0.0514(2) 0.6736(2) 0.26481(13) 0.0219(5) Uani 1 1 d .
C15 C 0.1545(2) 0.5794(2) 0.31101(13) 0.0216(5) Uani 1 1 d .
C16 C 0.4330(2) 0.4148(2) 0.27859(16) 0.0341(6) Uani 1 1 d .
H16A H 0.4799 0.3477 0.2396 0.051 Uiso 1 1 calc R
H16B H 0.4066 0.3659 0.3331 0.051 Uiso 1 1 calc R
H16C H 0.5090 0.4692 0.2777 0.051 Uiso 1 1 calc R
C17 C 0.3742(3) 0.5197(3) 0.09913(15) 0.0393(6) Uani 1 1 d .
H17A H 0.4321 0.5925 0.0780 0.059 Uiso 1 1 calc R
H17B H 0.3159 0.5125 0.0593 0.059 Uiso 1 1 calc R
H17C H 0.4492 0.4314 0.1092 0.059 Uiso 1 1 calc R
C18 C 0.0583(3) 0.7444(3) 0.10941(14) 0.0359(6) Uani 1 1 d .
H18A H 0.1437 0.7849 0.0749 0.054 Uiso 1 1 calc R
H18B H -0.0332 0.8183 0.1279 0.054 Uiso 1 1 calc R
H18C H 0.0274 0.6876 0.0784 0.054 Uiso 1 1 calc R
C19 C -0.0805(3) 0.7894(2) 0.29760(15) 0.0338(6) Uani 1 1 d .
H19A H -0.1486 0.7529 0.3462 0.051 Uiso 1 1 calc R
H19B H -0.1433 0.8330 0.2564 0.051 Uiso 1 1 calc R
H19C H -0.0357 0.8581 0.3115 0.051 Uiso 1 1 calc R
C20 C 0.1399(3) 0.5706(3) 0.40076(14) 0.0348(6) Uani 1 1 d .
H20A H 0.1861 0.4758 0.4221 0.052 Uiso 1 1 calc R
H20B H 0.0278 0.5966 0.4273 0.052 Uiso 1 1 calc R
H20C H 0.1964 0.6336 0.4115 0.052 Uiso 1 1 calc R
C21 C 0.2276(2) 0.2435(2) 0.21190(15) 0.0263(5) Uani 1 1 d .
C22 C 0.2069(2) 0.2284(2) 0.29084(15) 0.0266(5) Uani 1 1 d D
H22 H 0.144(2) 0.290(2) 0.3226(13) 0.032 Uiso 1 1 d D
C23 C 0.3342(3) -0.0520(2) 0.15999(16) 0.0372(6) Uani 1 1 d .
H23A H 0.2227 -0.0556 0.1703 0.056 Uiso 1 1 calc R
H23B H 0.3763 -0.0919 0.2089 0.056 Uiso 1 1 calc R
H23C H 0.3951 -0.1047 0.1151 0.056 Uiso 1 1 calc R
C24 C 0.5662(3) 0.1318(3) 0.11248(17) 0.0486(7) Uani 1 1 d .
H24A H 0.5991 0.1217 0.1641 0.073 Uiso 1 1 calc R
H24B H 0.5830 0.2192 0.0805 0.073 Uiso 1 1 calc R
H24C H 0.6292 0.0549 0.0822 0.073 Uiso 1 1 calc R
C25 C 0.2829(3) 0.1974(3) 0.03551(16) 0.0494(7) Uani 1 1 d .
H25A H 0.3570 0.1480 -0.0080 0.074 Uiso 1 1 calc R
H25B H 0.2795 0.2963 0.0225 0.074 Uiso 1 1 calc R
H25C H 0.1769 0.1827 0.0409 0.074 Uiso 1 1 calc R
C26 C 0.2453(3) 0.1607(3) 0.46780(16) 0.0468(7) Uani 1 1 d .
H26A H 0.2737 0.0846 0.5098 0.070 Uiso 1 1 calc R
H26B H 0.1321 0.2043 0.4824 0.070 Uiso 1 1 calc R
H26C H 0.3073 0.2290 0.4632 0.070 Uiso 1 1 calc R
C27 C 0.1999(3) -0.0615(3) 0.38650(16) 0.0466(7) Uani 1 1 d .
H27A H 0.2090 -0.0934 0.3346 0.070 Uiso 1 1 calc R
H27B H 0.0879 -0.0354 0.4132 0.070 Uiso 1 1 calc R
H27C H 0.2564 -0.1358 0.4213 0.070 Uiso 1 1 calc R
C28 C 0.5081(3) 0.0282(3) 0.33785(16) 0.0388(6) Uani 1 1 d .
H28A H 0.5343 -0.0112 0.2867 0.058 Uiso 1 1 calc R
H28B H 0.5462 -0.0428 0.3801 0.058 Uiso 1 1 calc R
H28C H 0.5589 0.1053 0.3308 0.058 Uiso 1 1 calc R

loop_
_atom_site_aniso_label
_atom_site_aniso_U_11
_atom_site_aniso_U_22
_atom_site_aniso_U_33
_atom_site_aniso_U_23
_atom_site_aniso_U_13
_atom_site_aniso_U_12
Ti1 0.01326(18) 0.0177(2) 0.0141(2) -0.00044(15) -0.00291(14) -0.00515(14)
Si1 0.0287(3) 0.0427(4) 0.0268(4) 0.0033(3) -0.0095(3) -0.0108(3)
Si2 0.0327(3) 0.0415(4) 0.0259(4) -0.0100(3) -0.0019(3) -0.0157(3)
C1 0.0140(9) 0.0215(11) 0.0291(13) -0.0001(9) -0.0077(9) -0.0071(8)
C2 0.0133(9) 0.0254(12) 0.0191(11) -0.0026(9) -0.0044(8) -0.0057(8)
C3 0.0131(9) 0.0233(11) 0.0248(12) -0.0005(9) -0.0064(8) -0.0048(8)
C4 0.0147(10) 0.0341(13) 0.0194(12) -0.0038(10) -0.0018(8) -0.0067(9)
C5 0.0130(9) 0.0322(13) 0.0223(12) 0.0073(10) -0.0053(8) -0.0104(9)
C6 0.0260(11) 0.0263(13) 0.0540(17) -0.0041(12) -0.0131(11) -0.0097(10)
C7 0.0280(12) 0.0417(14) 0.0236(13) -0.0057(11) -0.0088(10) -0.0078(10)
C8 0.0257(11) 0.0257(13) 0.0422(15) -0.0011(11) -0.0134(10) -0.0014(10)
C9 0.0307(12) 0.0576(17) 0.0275(14) -0.0147(12) 0.0022(10) -0.0115(12)
C10 0.0330(13) 0.0574(17) 0.0354(15) 0.0219(13) -0.0115(11) -0.0222(12)
C11 0.0209(10) 0.0217(11) 0.0289(13) -0.0024(10) -0.0048(9) -0.0122(9)
C12 0.0219(10) 0.0261(12) 0.0236(12) -0.0024(10) 0.0017(9) -0.0143(9)
C13 0.0268(11) 0.0246(12) 0.0217(12) 0.0028(9) -0.0062(9) -0.0137(9)
C14 0.0239(10) 0.0194(11) 0.0241(12) -0.0028(9) -0.0036(9) -0.0091(9)
C15 0.0267(11) 0.0228(11) 0.0204(12) -0.0015(9) -0.0066(9) -0.0136(9)
C16 0.0231(11) 0.0343(14) 0.0496(16) -0.0001(12) -0.0140(11) -0.0124(10)
C17 0.0350(13) 0.0470(16) 0.0332(15) -0.0079(12) 0.0105(11) -0.0196(12)
C18 0.0464(14) 0.0376(14) 0.0281(14) 0.0102(11) -0.0148(11) -0.0201(12)
C19 0.0358(13) 0.0244(13) 0.0429(16) -0.0097(11) -0.0067(11) -0.0074(10)
C20 0.0514(15) 0.0346(14) 0.0263(14) -0.0039(11) -0.0123(11) -0.0193(12)
C21 0.0195(10) 0.0250(12) 0.0372(15) 0.0054(10) -0.0139(10) -0.0090(9)
C22 0.0143(10) 0.0273(12) 0.0410(15) -0.0195(11) 0.0013(9) -0.0058(9)
C23 0.0350(13) 0.0379(15) 0.0360(15) -0.0138(12) -0.0057(11) 0.0004(11)
C24 0.0329(13) 0.068(2) 0.0447(17) -0.0093(15) -0.0014(12) -0.0159(13)
C25 0.0523(16) 0.064(2) 0.0285(15) 0.0018(14) -0.0129(13) -0.0099(14)
C26 0.0549(17) 0.0607(19) 0.0293(15) -0.0109(13) -0.0070(12) -0.0191(14)
C27 0.0633(18) 0.0511(17) 0.0333(16) 0.0031(13) -0.0119(13) -0.0307(14)
C28 0.0358(13) 0.0396(15) 0.0393(16) -0.0042(12) -0.0151(11) 0.0003(11)

loop_
_atom_type_symbol
_atom_type_description
_atom_type_scat_dispersion_real
_atom_type_scat_dispersion_imag
_atom_type_scat_source
C C 0.0033 0.0016 'International Tables Vol C Tables 4.2.6.8 and 6.1.1.4'
H H 0.0000 0.0000 'International Tables Vol C Tables 4.2.6.8 and 6.1.1.4'
Si Si 0.0817 0.0704 'International Tables Vol C Tables 4.2.6.8 and 6.1.1.4'
Ti Ti 0.2776 0.4457 'International Tables Vol C Tables 4.2.6.8 and 6.1.1.4'

loop_
_geom_angle_atom_site_label_1
_geom_angle_atom_site_label_2
_geom_angle_atom_site_label_3
_geom_angle
C21 Ti1 C22 33.21(8)
C21 Ti1 C15 114.45(7)
C22 Ti1 C15 97.55(7)
C21 Ti1 C2 98.31(7)
C22 Ti1 C2 115.08(7)
C15 Ti1 C2 146.22(7)
C21 Ti1 C11 83.95(7)
C22 Ti1 C11 79.86(7)
C15 Ti1 C11 34.38(7)
C2 Ti1 C11 155.37(7)
C21 Ti1 C12 85.39(7)
C22 Ti1 C12 99.26(7)
C15 Ti1 C12 56.84(7)
C2 Ti1 C12 121.59(7)
C11 Ti1 C12 33.86(7)
C21 Ti1 C5 98.36(7)
C22 Ti1 C5 84.65(7)
C15 Ti1 C5 122.13(7)
C2 Ti1 C5 56.70(7)
C11 Ti1 C5 147.55(7)
C12 Ti1 C5 176.02(7)
C21 Ti1 C1 79.72(7)
C22 Ti1 C1 84.21(7)
C15 Ti1 C1 155.99(7)
C2 Ti1 C1 34.20(7)
C11 Ti1 C1 163.16(7)
C12 Ti1 C1 146.74(7)
C5 Ti1 C1 33.96(7)
C21 Ti1 C13 116.68(8)
C22 Ti1 C13 132.70(7)
C15 Ti1 C13 56.91(7)
C2 Ti1 C13 101.87(7)
C11 Ti1 C13 56.39(7)
C12 Ti1 C13 33.89(7)
C5 Ti1 C13 142.13(7)
C1 Ti1 C13 136.02(7)
C21 Ti1 C4 131.68(7)
C22 Ti1 C4 115.39(8)
C15 Ti1 C4 102.49(7)
C2 Ti1 C4 56.67(7)
C11 Ti1 C4 136.83(7)
C12 Ti1 C4 142.48(7)
C5 Ti1 C4 33.63(7)
C1 Ti1 C4 56.20(7)
C13 Ti1 C4 109.18(7)
C21 Ti1 C14 139.03(7)
C22 Ti1 C14 131.48(7)
C15 Ti1 C14 34.19(7)
C2 Ti1 C14 113.32(7)
C11 Ti1 C14 56.46(7)
C12 Ti1 C14 56.35(7)
C5 Ti1 C14 120.37(7)
C1 Ti1 C14 140.35(7)
C13 Ti1 C14 34.03(7)
C4 Ti1 C14 88.55(7)
C21 Ti1 C3 131.84(7)
C22 Ti1 C3 138.48(7)
C15 Ti1 C3 113.67(7)
C2 Ti1 C3 33.98(7)
C11 Ti1 C3 140.59(7)
C12 Ti1 C3 120.34(7)
C5 Ti1 C3 56.03(7)
C1 Ti1 C3 56.13(7)
C13 Ti1 C3 88.34(7)
C4 Ti1 C3 33.89(7)
C14 Ti1 C3 84.67(7)
C21 Ti1 H22 55.1(6)
C22 Ti1 H22 21.9(6)
C15 Ti1 H22 85.0(6)
C2 Ti1 H22 122.6(7)
C11 Ti1 H22 78.8(7)
C12 Ti1 H22 107.0(7)
C5 Ti1 H22 76.4(7)
C1 Ti1 H22 88.5(7)
C13 Ti1 H22 135.1(7)
C4 Ti1 H22 101.1(6)
C14 Ti1 H22 118.4(6)
C3 Ti1 H22 132.0(7)
C25 Si1 C23 107.54(13)
C25 Si1 C21 109.22(12)
C23 Si1 C21 112.88(10)
C25 Si1 C24 107.06(13)
C23 Si1 C24 107.68(13)
C21 Si1 C24 112.20(11)
C28 Si2 C22 112.14(11)
C28 Si2 C26 107.61(12)
C22 Si2 C26 110.41(12)
C28 Si2 C27 107.37(13)
C22 Si2 C27 111.87(11)
C26 Si2 C27 107.20(13)
C5 C1 C2 107.73(18)
C5 C1 C6 125.7(2)
C2 C1 C6 126.3(2)
C5 C1 Ti1 72.93(11)
C2 C1 Ti1 71.77(11)
C6 C1 Ti1 126.33(14)
C3 C2 C1 107.78(18)
C3 C2 C7 125.61(19)
C1 C2 C7 125.86(19)
C3 C2 Ti1 74.46(11)
C1 C2 Ti1 74.03(11)
C7 C2 Ti1 125.16(13)
C2 C3 C4 108.16(18)
C2 C3 C8 123.61(19)
C4 C3 C8 126.30(19)
C2 C3 Ti1 71.56(11)
C4 C3 Ti1 72.98(11)
C8 C3 Ti1 133.61(14)
C5 C4 C3 107.84(18)
C5 C4 C9 123.6(2)
C3 C4 C9 127.4(2)
C5 C4 Ti1 72.85(11)
C3 C4 Ti1 73.13(11)
C9 C4 Ti1 129.28(15)
C4 C5 C1 108.41(18)
C4 C5 C10 124.9(2)
C1 C5 C10 126.0(2)
C4 C5 Ti1 73.52(11)
C1 C5 Ti1 73.11(11)
C10 C5 Ti1 126.31(14)
C1 C6 H6A 109.5
C1 C6 H6B 109.5
H6A C6 H6B 109.5
C1 C6 H6C 109.5
H6A C6 H6C 109.5
H6B C6 H6C 109.5
C2 C7 H7A 109.5
C2 C7 H7B 109.5
H7A C7 H7B 109.5
C2 C7 H7C 109.5
H7A C7 H7C 109.5
H7B C7 H7C 109.5
C3 C8 H8A 109.5
C3 C8 H8B 109.5
H8A C8 H8B 109.5
C3 C8 H8C 109.5
H8A C8 H8C 109.5
H8B C8 H8C 109.5
C4 C9 H9A 109.5
C4 C9 H9B 109.5
H9A C9 H9B 109.5
C4 C9 H9C 109.5
H9A C9 H9C 109.5
H9B C9 H9C 109.5
C5 C10 H10A 109.5
C5 C10 H10B 109.5
H10A C10 H10B 109.5
C5 C10 H10C 109.5
H10A C10 H10C 109.5
H10B C10 H10C 109.5
C12 C11 C15 107.95(18)
C12 C11 C16 126.2(2)
C15 C11 C16 125.6(2)
C12 C11 Ti1 73.14(11)
C15 C11 Ti1 71.62(11)
C16 C11 Ti1 125.67(14)
C11 C12 C13 108.52(18)
C11 C12 C17 126.7(2)
C13 C12 C17 124.1(2)
C11 C12 Ti1 73.00(11)
C13 C12 Ti1 73.50(11)
C17 C12 Ti1 126.60(15)
C12 C13 C14 107.75(18)
C12 C13 C18 124.4(2)
C14 C13 C18 127.0(2)
C12 C13 Ti1 72.61(12)
C14 C13 Ti1 73.15(12)
C18 C13 Ti1 128.06(14)
C15 C14 C13 107.74(18)
C15 C14 C19 124.5(2)
C13 C14 C19 126.7(2)
C15 C14 Ti1 71.03(11)
C13 C14 Ti1 72.82(12)
C19 C14 Ti1 131.20(14)
C14 C15 C11 107.94(19)
C14 C15 C20 125.8(2)
C11 C15 C20 125.7(2)
C14 C15 Ti1 74.78(12)
C11 C15 Ti1 74.01(11)
C20 C15 Ti1 123.97(14)
C11 C16 H16A 109.5
C11 C16 H16B 109.5
H16A C16 H16B 109.5
C11 C16 H16C 109.5
H16A C16 H16C 109.5
H16B C16 H16C 109.5
C12 C17 H17A 109.5
C12 C17 H17B 109.5
H17A C17 H17B 109.5
C12 C17 H17C 109.5
H17A C17 H17C 109.5
H17B C17 H17C 109.5
C13 C18 H18A 109.5
C13 C18 H18B 109.5
H18A C18 H18B 109.5
C13 C18 H18C 109.5
H18A C18 H18C 109.5
H18B C18 H18C 109.5
C14 C19 H19A 109.5
C14 C19 H19B 109.5
H19A C19 H19B 109.5
C14 C19 H19C 109.5
H19A C19 H19C 109.5
H19B C19 H19C 109.5
C15 C20 H20A 109.5
C15 C20 H20B 109.5
H20A C20 H20B 109.5
C15 C20 H20C 109.5
H20A C20 H20C 109.5
H20B C20 H20C 109.5
C22 C21 Si1 133.04(18)
C22 C21 Ti1 75.35(14)
Si1 C21 Ti1 151.61(13)
C21 C22 Si2 134.84(18)
C21 C22 Ti1 71.44(14)
Si2 C22 Ti1 153.70(13)
C21 C22 H22 124.7(15)
Si2 C22 H22 100.4(15)
Ti1 C22 H22 53.3(15)
Si1 C23 H23A 109.5
Si1 C23 H23B 109.5
H23A C23 H23B 109.5
Si1 C23 H23C 109.5
H23A C23 H23C 109.5
H23B C23 H23C 109.5
Si1 C24 H24A 109.5
Si1 C24 H24B 109.5
H24A C24 H24B 109.5
Si1 C24 H24C 109.5
H24A C24 H24C 109.5
H24B C24 H24C 109.5
Si1 C25 H25A 109.5
Si1 C25 H25B 109.5
H25A C25 H25B 109.5
Si1 C25 H25C 109.5
H25A C25 H25C 109.5
H25B C25 H25C 109.5
Si2 C26 H26A 109.5
Si2 C26 H26B 109.5
H26A C26 H26B 109.5
Si2 C26 H26C 109.5
H26A C26 H26C 109.5
H26B C26 H26C 109.5
Si2 C27 H27A 109.5
Si2 C27 H27B 109.5
H27A C27 H27B 109.5
Si2 C27 H27C 109.5
H27A C27 H27C 109.5
H27B C27 H27C 109.5
Si2 C28 H28A 109.5
Si2 C28 H28B 109.5
H28A C28 H28B 109.5
Si2 C28 H28C 109.5
H28A C28 H28C 109.5
H28B C28 H28C 109.5

loop_
_geom_bond_atom_site_label_1
_geom_bond_atom_site_label_2
_geom_bond_distance
Ti1 C21 2.261(2)
Ti1 C22 2.308(2)
Ti1 C15 2.384(2)
Ti1 C2 2.3957(19)
Ti1 C11 2.4148(19)
Ti1 C12 2.4167(19)
Ti1 C5 2.4226(19)
Ti1 C1 2.4249(19)
Ti1 C13 2.428(2)
Ti1 C4 2.4311(19)
Ti1 C14 2.432(2)
Ti1 C3 2.4331(19)
Ti1 H22 1.91(2)
Si1 C25 1.865(3)
Si1 C23 1.865(3)
Si1 C21 1.869(2)
Si1 C24 1.881(3)
Si2 C28 1.865(2)
Si2 C22 1.868(3)
Si2 C26 1.873(3)
Si2 C27 1.874(3)
C1 C5 1.416(3)
C1 C2 1.418(3)
C1 C6 1.495(3)
C2 C3 1.411(3)
C2 C7 1.496(3)
C3 C4 1.418(3)
C3 C8 1.505(3)
C4 C5 1.404(3)
C4 C9 1.511(3)
C5 C10 1.502(3)
C6 H6A 0.9800
C6 H6B 0.9800
C6 H6C 0.9800
C7 H7A 0.9800
C7 H7B 0.9800
C7 H7C 0.9800
C8 H8A 0.9800
C8 H8B 0.9800
C8 H8C 0.9800
C9 H9A 0.9800
C9 H9B 0.9800
C9 H9C 0.9800
C10 H10A 0.9800
C10 H10B 0.9800
C10 H10C 0.9800
C11 C12 1.407(3)
C11 C15 1.418(3)
C11 C16 1.499(3)
C12 C13 1.412(3)
C12 C17 1.508(3)
C13 C14 1.422(3)
C13 C18 1.505(3)
C14 C15 1.417(3)
C14 C19 1.502(3)
C15 C20 1.501(3)
C16 H16A 0.9800
C16 H16B 0.9800
C16 H16C 0.9800
C17 H17A 0.9800
C17 H17B 0.9800
C17 H17C 0.9800
C18 H18A 0.9800
C18 H18B 0.9800
C18 H18C 0.9800
C19 H19A 0.9800
C19 H19B 0.9800
C19 H19C 0.9800
C20 H20A 0.9800
C20 H20B 0.9800
C20 H20C 0.9800
C21 C22 1.306(3)
C22 H22 0.890(19)
C23 H23A 0.9800
C23 H23B 0.9800
C23 H23C 0.9800
C24 H24A 0.9800
C24 H24B 0.9800
C24 H24C 0.9800
C25 H25A 0.9800
C25 H25B 0.9800
C25 H25C 0.9800
C26 H26A 0.9800
C26 H26B 0.9800
C26 H26C 0.9800
C27 H27A 0.9800
C27 H27B 0.9800
C27 H27C 0.9800
C28 H28A 0.9800
C28 H28B 0.9800
C28 H28C 0.9800
